data_2018599
loop_
_publ_author_name
'Suarez, Sebasti\'an'
'Doctorovich, Fabio'
'Baggio, Ricardo'

_publ_section_title
;
 Bis(4-methylphenylsulfonyl)amino 4-methylbenzenesulfonate: a new member
 of the (<i>R</i>SO~2~)ON(SO~2~<i>R</i>)~2~ family
;
_journal_coeditor_code DT3015
_journal_issue 10
_journal_name_full 'Acta Crystallographica Section C'
_journal_page_first o417
_journal_page_last o420
_journal_paper_doi 10.1107/S0108270112039182
_journal_volume 68
_journal_year 2012
_chemical_formula_iupac 'C21 H21 N  O7 S3'
_chemical_formula_moiety 'C21 H21 N  O7 S3'
_chemical_formula_sum 'C21 H21 N O7 S3'
_chemical_formula_weight 495.57
_chemical_name_systematic
;
Bis(4-methylphenylsulfonyl)amino 4-methylbenzenesulfonate
;
_space_group_IT_number 14
_symmetry_cell_setting monoclinic
_symmetry_space_group_name_Hall '-P 2ybc'
_symmetry_space_group_name_H-M 'P 1 21/c 1'
_atom_sites_solution_hydrogens geom
_atom_sites_solution_primary direct
_atom_sites_solution_secondary difmap
_audit_creation_method SHELXL-97
_cell_angle_alpha 90.00
_cell_angle_beta 99.355(4)
_cell_angle_gamma 90.00
_cell_formula_units_Z 4
_cell_length_a 14.6523(6)
_cell_length_b 9.9342(5)
_cell_length_c 16.0953(6)
_cell_measurement_reflns_used 4103
_cell_measurement_temperature 295(2)
_cell_measurement_theta_max 28.7734
_cell_measurement_theta_min 3.7278
_cell_volume 2311.65(18)
_computing_cell_refinement 'CrysAlis PRO (Oxford Diffraction, 2009)'
_computing_data_collection 'CrysAlis PRO (Oxford Diffraction, 2009)'
_computing_data_reduction 'CrysAlis PRO (Oxford Diffraction, 2009)'
_computing_molecular_graphics 'SHELXTL (Sheldrick, 2008)'
_computing_publication_material 'SHELXL97 (Sheldrick, 2008) and PLATON (Spek, 2009)'
_computing_structure_refinement 'SHELXL97 (Sheldrick, 2008)'
_computing_structure_solution 'SHELXS97 (Sheldrick, 2008)'
_diffrn_ambient_temperature 295(2)
_diffrn_measured_fraction_theta_full 0.997
_diffrn_measured_fraction_theta_max 0.891
_diffrn_measurement_device_type 'Oxford Diffraction Gemini CCD S Ultra'
_diffrn_measurement_method '\w scans, thick slices'
_diffrn_radiation_monochromator graphite
_diffrn_radiation_source 'fine-focus sealed tube'
_diffrn_radiation_type MoK\a
_diffrn_radiation_wavelength 0.71073
_diffrn_reflns_av_R_equivalents 0.0681
_diffrn_reflns_av_sigmaI/netI 0.0890
_diffrn_reflns_limit_h_max 19
_diffrn_reflns_limit_h_min -19
_diffrn_reflns_limit_k_max 13
_diffrn_reflns_limit_k_min -13
_diffrn_reflns_limit_l_max 21
_diffrn_reflns_limit_l_min -20
_diffrn_reflns_number 15723
_diffrn_reflns_theta_full 25.00
_diffrn_reflns_theta_max 28.84
_diffrn_reflns_theta_min 3.74
_exptl_absorpt_coefficient_mu 0.363
_exptl_absorpt_correction_T_max 0.952
_exptl_absorpt_correction_T_min 0.945
_exptl_absorpt_correction_type multi-scan
_exptl_absorpt_process_details '(CrysAlis PRO; Oxford Diffraction, 2009)'
_exptl_crystal_colour colourless
_exptl_crystal_density_diffrn 1.424
_exptl_crystal_density_method 'not measured'
_exptl_crystal_description prisms
_exptl_crystal_F_000 1032
_exptl_crystal_size_max 0.20
_exptl_crystal_size_mid 0.15
_exptl_crystal_size_min 0.15
_refine_diff_density_max 0.276
_refine_diff_density_min -0.202
_refine_ls_extinction_method none
_refine_ls_goodness_of_fit_ref 0.993
_refine_ls_hydrogen_treatment constr
_refine_ls_matrix_type full
_refine_ls_number_parameters 292
_refine_ls_number_reflns 5389
_refine_ls_number_restraints 0
_refine_ls_restrained_S_all 0.993
_refine_ls_R_factor_all 0.1308
_refine_ls_R_factor_gt 0.0524
_refine_ls_shift/su_max 0.001
_refine_ls_shift/su_mean 0.000
_refine_ls_structure_factor_coef Fsqd
_refine_ls_weighting_details 'calc w=1/[\s^2^(Fo^2^)+(0.0356P)^2^+0.4860P] where P=(Fo^2^+2Fc^2^)/3'
_refine_ls_weighting_scheme calc
_refine_ls_wR_factor_gt 0.0837
_refine_ls_wR_factor_ref 0.1021
_reflns_number_gt 2771
_reflns_number_total 5389
_reflns_threshold_expression I>2\s(I)
_cod_data_source_file dt3015.cif
_cod_data_source_block I
_cod_original_cell_volume 2311.65(17)
_cod_original_sg_symbol_H-M 'P 21/c'
_cod_original_formula_sum 'C21 H21 N  O7 S3'
_cod_database_code 2018599
_cod_database_fobs_code 2018599

loop_
_symmetry_equiv_pos_as_xyz
'x, y, z'
'-x, y+1/2, -z+1/2'
'-x, -y, -z'
'x, -y-1/2, z-1/2'

loop_
_atom_site_type_symbol
_atom_site_label
_atom_site_fract_x
_atom_site_fract_y
_atom_site_fract_z
_atom_site_U_iso_or_equiv
_atom_site_adp_type
_atom_site_calc_flag
_atom_site_refinement_flags
_atom_site_occupancy
_atom_site_symmetry_multiplicity
S S1 0.64217(5) 1.05279(8) 0.84217(4) 0.0590(2) Uani d . 1 1
S S2 0.70071(5) 1.03700(7) 1.03406(4) 0.05370(19) Uani d . 1 1
S S3 0.88243(5) 1.17019(8) 0.92356(4) 0.0583(2) Uani d . 1 1
O O11 0.68307(14) 1.1219(2) 0.78017(11) 0.0757(6) Uani d . 1 1
O O21 0.55578(12) 1.0922(2) 0.86219(12) 0.0747(6) Uani d . 1 1
O O12 0.61333(12) 1.09443(18) 1.04105(11) 0.0644(5) Uani d . 1 1
O O22 0.78335(12) 1.08180(19) 1.08539(11) 0.0666(5) Uani d . 1 1
O O13 0.83000(14) 1.29006(19) 0.91856(12) 0.0741(6) Uani d . 1 1
O O23 0.95277(12) 1.1446(2) 0.99318(11) 0.0763(6) Uani d . 1 1
N N1 0.71880(13) 1.0808(2) 0.93407(12) 0.0516(5) Uani d . 1 1
C C11 0.64351(18) 0.8815(3) 0.82238(15) 0.0535(7) Uani d . 1 1
C C21 0.5743(2) 0.8003(3) 0.84448(16) 0.0642(8) Uani d . 1 1
H H21 0.5266 0.8371 0.8689 0.077 Uiso calc R 1 1
C C31 0.5776(2) 0.6633(4) 0.82941(18) 0.0760(9) Uani d . 1 1
H H31 0.5314 0.6079 0.8437 0.091 Uiso calc R 1 1
C C41 0.6481(3) 0.6076(4) 0.79354(19) 0.0793(10) Uani d . 1 1
C C51 0.7144(2) 0.6914(4) 0.77068(19) 0.0790(10) Uani d . 1 1
H H51 0.7611 0.6548 0.7449 0.095 Uiso calc R 1 1
C C61 0.7136(2) 0.8264(3) 0.78470(16) 0.0692(8) Uani d . 1 1
H H61 0.7596 0.8811 0.7692 0.083 Uiso calc R 1 1
C C71 0.6501(3) 0.4576(4) 0.7794(2) 0.1166(14) Uani d . 1 1
H H71A 0.6454 0.4396 0.7202 0.175 Uiso calc R 1 1
H H71B 0.5991 0.4163 0.8003 0.175 Uiso calc R 1 1
H H71C 0.7072 0.4214 0.8086 0.175 Uiso calc R 1 1
C C12 0.69481(17) 0.8623(3) 1.03894(14) 0.0481(6) Uani d . 1 1
C C22 0.61244(19) 0.8027(3) 1.05039(15) 0.0580(7) Uani d . 1 1
H H22 0.5605 0.8551 1.0534 0.070 Uiso calc R 1 1
C C32 0.6082(2) 0.6651(3) 1.05717(16) 0.0668(8) Uani d . 1 1
H H32 0.5531 0.6255 1.0661 0.080 Uiso calc R 1 1
C C42 0.6830(2) 0.5841(3) 1.05120(16) 0.0646(8) Uani d . 1 1
C C52 0.7645(2) 0.6458(3) 1.03959(18) 0.0725(9) Uani d . 1 1
H H52 0.8159 0.5927 1.0354 0.087 Uiso calc R 1 1
C C62 0.77195(18) 0.7825(3) 1.03406(17) 0.0655(8) Uani d . 1 1
H H62 0.8278 0.8218 1.0271 0.079 Uiso calc R 1 1
C C72 0.6760(2) 0.4331(3) 1.0568(2) 0.0937(11) Uani d . 1 1
H H72A 0.6706 0.4079 1.1134 0.141 Uiso calc R 1 1
H H72B 0.7305 0.3927 1.0416 0.141 Uiso calc R 1 1
H H72C 0.6225 0.4026 1.0191 0.141 Uiso calc R 1 1
C C13 0.92562(17) 1.1392(3) 0.83080(15) 0.0509(6) Uani d . 1 1
C C23 0.88491(19) 1.1969(3) 0.75569(17) 0.0638(8) Uani d . 1 1
H H23 0.8313 1.2479 0.7531 0.077 Uiso calc R 1 1
C C33 0.9245(2) 1.1781(3) 0.68498(16) 0.0684(8) Uani d . 1 1
H H33 0.8978 1.2184 0.6347 0.082 Uiso calc R 1 1
C C43 1.0027(2) 1.1010(3) 0.68671(17) 0.0644(8) Uani d . 1 1
C C53 1.04090(19) 1.0425(3) 0.76170(17) 0.0686(8) Uani d . 1 1
H H53 1.0935 0.9894 0.7637 0.082 Uiso calc R 1 1
C C63 1.00350(18) 1.0603(3) 0.83377(16) 0.0608(7) Uani d . 1 1
H H63 1.0303 1.0198 0.8839 0.073 Uiso calc R 1 1
C C73 1.0461(2) 1.0825(4) 0.60865(18) 0.1033(13) Uani d . 1 1
H H73A 1.0743 1.1654 0.5955 0.155 Uiso calc R 1 1
H H73B 0.9994 1.0570 0.5624 0.155 Uiso calc R 1 1
H H73C 1.0924 1.0133 0.6184 0.155 Uiso calc R 1 1
O O33 0.80876(11) 1.04082(17) 0.92177(10) 0.0543(4) Uani d . 1 1

loop_
_atom_site_aniso_label
_atom_site_aniso_U_11
_atom_site_aniso_U_22
_atom_site_aniso_U_33
_atom_site_aniso_U_12
_atom_site_aniso_U_13
_atom_site_aniso_U_23
S1 0.0591(4) 0.0663(5) 0.0511(4) 0.0075(4) 0.0073(3) 0.0033(4)
S2 0.0558(4) 0.0581(4) 0.0492(4) 0.0018(4) 0.0144(3) -0.0024(3)
S3 0.0619(4) 0.0613(5) 0.0542(4) -0.0092(4) 0.0168(3) -0.0041(4)
O11 0.0903(14) 0.0822(15) 0.0552(11) -0.0033(11) 0.0140(10) 0.0149(10)
O21 0.0580(12) 0.0880(15) 0.0770(13) 0.0228(11) 0.0074(10) -0.0018(11)
O12 0.0630(12) 0.0654(13) 0.0703(12) 0.0135(10) 0.0276(10) -0.0025(10)
O22 0.0672(12) 0.0775(14) 0.0534(10) -0.0118(10) 0.0052(9) -0.0075(10)
O13 0.0844(14) 0.0528(13) 0.0927(14) -0.0022(11) 0.0371(11) -0.0049(11)
O23 0.0689(12) 0.1063(17) 0.0517(11) -0.0163(12) 0.0038(10) -0.0085(11)
N1 0.0451(12) 0.0591(14) 0.0530(12) 0.0032(11) 0.0149(10) 0.0018(10)
C11 0.0534(16) 0.0668(19) 0.0392(14) 0.0062(15) 0.0040(12) -0.0057(13)
C21 0.0567(18) 0.079(2) 0.0550(16) -0.0031(16) 0.0034(13) -0.0052(16)
C31 0.088(2) 0.072(2) 0.0615(19) -0.020(2) -0.0054(17) -0.0009(18)
C41 0.097(3) 0.076(2) 0.0561(19) 0.017(2) -0.0143(18) -0.0110(18)
C51 0.080(2) 0.090(3) 0.065(2) 0.021(2) 0.0092(17) -0.0172(19)
C61 0.069(2) 0.083(2) 0.0567(17) 0.0016(18) 0.0134(14) -0.0079(17)
C71 0.156(4) 0.079(3) 0.100(3) 0.016(3) -0.024(2) -0.018(2)
C12 0.0481(16) 0.0569(17) 0.0399(13) 0.0023(13) 0.0088(11) 0.0023(12)
C22 0.0535(17) 0.060(2) 0.0619(17) 0.0070(14) 0.0129(13) 0.0023(14)
C32 0.0641(19) 0.071(2) 0.0679(19) -0.0089(17) 0.0190(15) 0.0021(17)
C42 0.082(2) 0.060(2) 0.0542(17) 0.0031(17) 0.0185(15) 0.0020(14)
C52 0.072(2) 0.065(2) 0.087(2) 0.0227(17) 0.0287(17) 0.0115(17)
C62 0.0497(18) 0.071(2) 0.078(2) 0.0124(15) 0.0179(15) 0.0100(16)
C72 0.127(3) 0.064(2) 0.094(2) 0.005(2) 0.030(2) 0.0081(19)
C13 0.0491(15) 0.0562(17) 0.0482(14) -0.0017(13) 0.0100(12) 0.0044(13)
C23 0.0570(17) 0.072(2) 0.0650(18) 0.0173(15) 0.0167(14) 0.0163(15)
C33 0.073(2) 0.084(2) 0.0482(16) 0.0168(18) 0.0082(14) 0.0168(16)
C43 0.0658(18) 0.075(2) 0.0555(17) 0.0161(16) 0.0179(14) 0.0067(15)
C53 0.0636(18) 0.077(2) 0.0684(18) 0.0247(17) 0.0207(15) 0.0139(17)
C63 0.0524(16) 0.077(2) 0.0524(15) 0.0090(15) 0.0076(13) 0.0172(15)
C73 0.113(3) 0.145(4) 0.0572(19) 0.051(3) 0.0297(18) 0.012(2)
O33 0.0540(10) 0.0541(11) 0.0584(10) -0.0013(9) 0.0201(8) 0.0000(9)

loop_
_atom_type_symbol
_atom_type_description
_atom_type_scat_dispersion_real
_atom_type_scat_dispersion_imag
_atom_type_scat_source
C C 0.0033 0.0016 'International Tables Vol C Tables 4.2.6.8 and 6.1.1.4'
H H 0.0000 0.0000 'International Tables Vol C Tables 4.2.6.8 and 6.1.1.4'
N N 0.0061 0.0033 'International Tables Vol C Tables 4.2.6.8 and 6.1.1.4'
S S 0.1246 0.1234 'International Tables Vol C Tables 4.2.6.8 and 6.1.1.4'
O O 0.0106 0.0060 'International Tables Vol C Tables 4.2.6.8 and 6.1.1.4'

loop_
_geom_angle_atom_site_label_1
_geom_angle_atom_site_label_2
_geom_angle_atom_site_label_3
_geom_angle
O21 S1 O11 121.48(13)
O21 S1 N1 104.00(11)
O11 S1 N1 103.52(11)
O21 S1 C11 110.62(13)
O11 S1 C11 109.07(13)
N1 S1 C11 106.88(11)
O22 S2 O12 121.39(11)
O22 S2 N1 102.55(10)
O12 S2 N1 104.41(10)
O22 S2 C12 109.26(12)
O12 S2 C12 110.14(12)
N1 S2 C12 108.01(11)
O13 S3 O23 121.02(13)
O13 S3 O33 107.63(10)
O23 S3 O33 105.06(11)
O13 S3 C13 111.73(12)
O23 S3 C13 109.12(12)
O33 S3 C13 99.95(10)
O33 N1 S1 108.91(14)
O33 N1 S2 110.21(14)
S1 N1 S2 125.43(12)
C21 C11 C61 120.5(3)
C21 C11 S1 119.6(2)
C61 C11 S1 119.9(2)
C31 C21 C11 118.6(3)
C31 C21 H21 120.7
C11 C21 H21 120.7
C41 C31 C21 121.2(3)
C41 C31 H31 119.4
C21 C31 H31 119.4
C51 C41 C31 118.6(3)
C51 C41 C71 121.7(4)
C31 C41 C71 119.7(4)
C61 C51 C41 121.9(3)
C61 C51 H51 119.1
C41 C51 H51 119.1
C51 C61 C11 119.2(3)
C51 C61 H61 120.4
C11 C61 H61 120.4
C41 C71 H71A 109.5
C41 C71 H71B 109.5
H71A C71 H71B 109.5
C41 C71 H71C 109.5
H71A C71 H71C 109.5
H71B C71 H71C 109.5
C22 C12 C62 119.8(3)
C22 C12 S2 118.9(2)
C62 C12 S2 121.2(2)
C32 C22 C12 119.2(3)
C32 C22 H22 120.4
C12 C22 H22 120.4
C22 C32 C42 122.0(3)
C22 C32 H32 119.0
C42 C32 H32 119.0
C32 C42 C52 117.8(3)
C32 C42 C72 121.0(3)
C52 C42 C72 121.2(3)
C62 C52 C42 122.0(3)
C62 C52 H52 119.0
C42 C52 H52 119.0
C52 C62 C12 119.2(3)
C52 C62 H62 120.4
C12 C62 H62 120.4
C42 C72 H72A 109.5
C42 C72 H72B 109.5
H72A C72 H72B 109.5
C42 C72 H72C 109.5
H72A C72 H72C 109.5
H72B C72 H72C 109.5
C63 C13 C23 120.2(2)
C63 C13 S3 119.0(2)
C23 C13 S3 120.8(2)
C33 C23 C13 119.3(2)
C33 C23 H23 120.4
C13 C23 H23 120.4
C23 C33 C43 121.5(2)
C23 C33 H33 119.3
C43 C33 H33 119.3
C53 C43 C33 118.2(3)
C53 C43 C73 120.9(3)
C33 C43 C73 120.9(3)
C63 C53 C43 121.8(3)
C63 C53 H53 119.1
C43 C53 H53 119.1
C53 C63 C13 119.1(2)
C53 C63 H63 120.5
C13 C63 H63 120.5
C43 C73 H73A 109.5
C43 C73 H73B 109.5
H73A C73 H73B 109.5
C43 C73 H73C 109.5
H73A C73 H73C 109.5
H73B C73 H73C 109.5
N1 O33 S3 113.13(14)

loop_
_geom_bond_atom_site_label_1
_geom_bond_atom_site_label_2
_geom_bond_distance
S1 O21 1.4115(19)
S1 O11 1.4214(19)
S1 N1 1.728(2)
S1 C11 1.732(3)
S2 O22 1.4218(18)
S2 O12 1.4228(17)
S2 N1 1.729(2)
S2 C12 1.740(3)
S3 O13 1.412(2)
S3 O23 1.4167(19)
S3 O33 1.6756(18)
S3 C13 1.741(2)
N1 O33 1.421(2)
C11 C21 1.387(4)
C11 C61 1.388(4)
C21 C31 1.385(4)
C21 H21 0.9300
C31 C41 1.379(4)
C31 H31 0.9300
C41 C51 1.375(5)
C41 C71 1.508(5)
C51 C61 1.360(4)
C51 H51 0.9300
C61 H61 0.9300
C71 H71A 0.9600
C71 H71B 0.9600
C71 H71C 0.9600
C12 C22 1.383(3)
C12 C62 1.393(3)
C22 C32 1.373(4)
C22 H22 0.9300
C32 C42 1.376(4)
C32 H32 0.9300
C42 C52 1.382(4)
C42 C72 1.507(4)
C52 C62 1.367(4)
C52 H52 0.9300
C62 H62 0.9300
C72 H72A 0.9600
C72 H72B 0.9600
C72 H72C 0.9600
C13 C63 1.379(3)
C13 C23 1.383(3)
C23 C33 1.371(4)
C23 H23 0.9300
C33 C43 1.376(4)
C33 H33 0.9300
C43 C53 1.374(4)
C43 C73 1.509(4)
C53 C63 1.372(3)
C53 H53 0.9300
C63 H63 0.9300
C73 H73A 0.9600
C73 H73B 0.9600
C73 H73C 0.9600

loop_
_geom_hbond_atom_site_label_D
_geom_hbond_atom_site_label_H
_geom_hbond_atom_site_label_A
_geom_hbond_site_symmetry_A
_geom_hbond_distance_DH
_geom_hbond_distance_HA
_geom_hbond_distance_DA
_geom_hbond_angle_DHA
C22 H22 O21 3_677 0.93 2.40 3.205(3) 144.4
C63 H63 O23 3_777 0.93 2.55 3.425(3) 157.8

loop_
_cod_related_entry_id
_cod_related_entry_database
_cod_related_entry_code
1 ChemSpider 8895386
